data_4084500
loop_
_publ_author_name
'Lips, Felicitas'
'Mansikkam\"aki, Akseli'
'Fettinger, James C.'
'Tuononen, Heikki M.'
'Power, Philip P.'

_publ_section_title
;
 Reactions of Alkenes and Alkynes with an Acyclic Silylene and Heavier
 Tetrylenes under Ambient Conditions
;
_journal_issue 21
_journal_name_full Organometallics
_journal_page_first 6253
_journal_paper_doi 10.1021/om500947x
_journal_volume 33
_journal_year 2014
_chemical_formula_moiety '2(C66 H84 S2 Si1), 3(C7 H8)'
_chemical_formula_sum 'C76.5 H96 S2 Si'
_chemical_formula_weight 1107.74
_chemical_name_systematic
;
 ?
;
_space_group_crystal_system triclinic
_space_group_IT_number 2
_space_group_name_Hall '-P 1'
_space_group_name_H-M_alt 'P -1'
_symmetry_space_group_name_Hall '-P 1'
_symmetry_space_group_name_H-M 'P -1'
_atom_sites_solution_hydrogens geom
_atom_sites_solution_primary direct
_atom_sites_solution_secondary difmap
_audit_creation_method SHELXL-97
_cell_angle_alpha 77.432(4)
_cell_angle_beta 80.654(5)
_cell_angle_gamma 67.240(4)
_cell_formula_units_Z 2
_cell_length_a 13.2632(8)
_cell_length_b 14.4277(10)
_cell_length_c 19.2096(13)
_cell_measurement_reflns_used 9396
_cell_measurement_temperature 90(2)
_cell_measurement_theta_max 68.38
_cell_measurement_theta_min 3.63
_cell_volume 3295.9(4)
_computing_cell_refinement 'SAINT (8.27b) (Bruker, 2012)'
_computing_data_collection 'Apex2 (2012.2-0) (Bruker, 2012)'
_computing_data_reduction 'SAINT (8.27b) (Bruker, 2012)'
_computing_molecular_graphics 'Bruker SHELXTL'
_computing_publication_material 'Bruker SHELXTL'
_computing_structure_refinement 'SHELXL-2012 (Sheldrick, 2012)'
_computing_structure_solution 'SHELXS-97 (Sheldrick, 2008)'
_diffrn_ambient_temperature 90(2)
_diffrn_measured_fraction_theta_full 0.951
_diffrn_measured_fraction_theta_max 0.951
_diffrn_measurement_device_type 'Bruker APEX-II CCD'
_diffrn_measurement_method '\f and \w scans'
_diffrn_radiation_monochromator graphite
_diffrn_radiation_source 'fine-focus sealed tube'
_diffrn_radiation_type CuK\a
_diffrn_radiation_wavelength 1.54178
_diffrn_reflns_av_R_equivalents 0.0230
_diffrn_reflns_av_sigmaI/netI 0.0191
_diffrn_reflns_limit_h_max 15
_diffrn_reflns_limit_h_min -15
_diffrn_reflns_limit_k_max 17
_diffrn_reflns_limit_k_min -17
_diffrn_reflns_limit_l_max 23
_diffrn_reflns_limit_l_min -23
_diffrn_reflns_number 42194
_diffrn_reflns_theta_full 68.37
_diffrn_reflns_theta_max 68.37
_diffrn_reflns_theta_min 2.37
_exptl_absorpt_coefficient_mu 1.205
_exptl_absorpt_correction_T_max 0.7531
_exptl_absorpt_correction_T_min 0.6625
_exptl_absorpt_correction_type multi-scan
_exptl_absorpt_process_details 'SADABS 2012/1 (Sheldrick, 2012)'
_exptl_crystal_colour colorless
_exptl_crystal_density_diffrn 1.116
_exptl_crystal_density_method 'not measured'
_exptl_crystal_description block
_exptl_crystal_F_000 1202
_exptl_crystal_size_max 0.40
_exptl_crystal_size_mid 0.29
_exptl_crystal_size_min 0.25
_refine_diff_density_max 0.454
_refine_diff_density_min -0.275
_refine_diff_density_rms 0.037
_refine_ls_extinction_method none
_refine_ls_goodness_of_fit_ref 1.025
_refine_ls_hydrogen_treatment constr
_refine_ls_matrix_type full
_refine_ls_number_parameters 751
_refine_ls_number_reflns 11509
_refine_ls_number_restraints 2
_refine_ls_restrained_S_all 1.028
_refine_ls_R_factor_all 0.0351
_refine_ls_R_factor_gt 0.0348
_refine_ls_shift/su_max 0.001
_refine_ls_shift/su_mean 0.003
_refine_ls_structure_factor_coef Fsqd
_refine_ls_weighting_details 'calc w=1/[\s^2^(Fo^2^)+(0.0446P)^2^+1.5328P] where P=(Fo^2^+2Fc^2^)/3'
_refine_ls_weighting_scheme calc
_refine_ls_wR_factor_gt 0.0911
_refine_ls_wR_factor_ref 0.0915
_reflns_number_gt 11320
_reflns_number_total 11509
_reflns_threshold_expression >2\s(I)
_cod_data_source_file om500947x_si_002.cif
_cod_data_source_block fl126t5
_cod_depositor_comments
;
The following automatic conversions were performed:

'_exptl_absorpt_correction_type' value 'Multi-scan' changed to
'multi-scan' according to
/home/saulius/struct/COD-crude-data--automatic-downloads/rss-feeds/ACS/lib/dictionaries/cif_core.dic
dictionary named 'cif_core.dic' version 2.4.2 from 2011-04-26.

Automatic conversion script
Id: cif_fix_values 2827 2014-09-09 07:05:25Z andrius 

 Adding full bibliography for 4084498--4084500.cif.
;
_cod_original_formula_sum 'C76.50 H96 S2 Si'
_cod_database_code 4084500

loop_
_symmetry_equiv_pos_as_xyz
'x, y, z'
'-x, -y, -z'

loop_
_atom_site_label
_atom_site_type_symbol
_atom_site_fract_x
_atom_site_fract_y
_atom_site_fract_z
_atom_site_U_iso_or_equiv
_atom_site_adp_type
_atom_site_occupancy
_atom_site_symmetry_multiplicity
_atom_site_calc_flag
_atom_site_refinement_flags
_atom_site_disorder_assembly
_atom_site_disorder_group
S1 S 0.29139(2) 0.62001(2) 0.243698(15) 0.01812(8) Uani 1 1 d . . .
S2 S 0.23549(3) 0.84028(2) 0.308811(16) 0.02231(8) Uani 1 1 d . . .
Si1 Si 0.35918(3) 0.69310(2) 0.299724(17) 0.01600(8) Uani 1 1 d . . .
C1 C 0.29786(10) 0.50127(9) 0.30044(6) 0.0178(2) Uani 1 1 d . . .
C2 C 0.38573(10) 0.41012(9) 0.28839(7) 0.0203(3) Uani 1 1 d . . .
C3 C 0.38390(11) 0.31810(10) 0.32968(7) 0.0259(3) Uani 1 1 d . . .
H3 H 0.4422 0.2563 0.3218 0.031 Uiso 1 1 calc R . .
C4 C 0.29971(12) 0.31463(10) 0.38148(8) 0.0288(3) Uani 1 1 d . . .
H4 H 0.3018 0.2516 0.4104 0.035 Uiso 1 1 calc R . .
C5 C 0.21203(11) 0.40404(10) 0.39090(7) 0.0259(3) Uani 1 1 d . . .
H5 H 0.1535 0.4014 0.4261 0.031 Uiso 1 1 calc R . .
C6 C 0.20781(10) 0.49781(9) 0.34974(7) 0.0201(3) Uani 1 1 d . . .
C7 C 0.47673(11) 0.40407(9) 0.22984(7) 0.0216(3) Uani 1 1 d . . .
C8 C 0.45456(11) 0.41730(9) 0.15794(7) 0.0226(3) Uani 1 1 d . . .
C9 C 0.54086(12) 0.40250(11) 0.10484(8) 0.0296(3) Uani 1 1 d . . .
H9 H 0.5262 0.4126 0.0564 0.036 Uiso 1 1 calc R . .
C10 C 0.64795(13) 0.37325(12) 0.12102(9) 0.0353(3) Uani 1 1 d . . .
H10 H 0.7062 0.3627 0.0840 0.042 Uiso 1 1 calc R . .
C11 C 0.66962(12) 0.35952(11) 0.19103(8) 0.0333(3) Uani 1 1 d . . .
H11 H 0.7433 0.3391 0.2019 0.040 Uiso 1 1 calc R . .
C12 C 0.58575(11) 0.37499(10) 0.24638(8) 0.0262(3) Uani 1 1 d . . .
C13 C 0.33941(11) 0.44114(10) 0.13857(7) 0.0236(3) Uani 1 1 d . . .
H13 H 0.2863 0.4777 0.1759 0.028 Uiso 1 1 calc R . .
C14 C 0.31369(12) 0.50948(11) 0.06605(8) 0.0301(3) Uani 1 1 d . . .
H14A H 0.3309 0.5704 0.0637 0.045 Uiso 1 1 calc R . .
H14B H 0.2356 0.5299 0.0600 0.045 Uiso 1 1 calc R . .
H14C H 0.3580 0.4721 0.0279 0.045 Uiso 1 1 calc R . .
C15 C 0.32161(14) 0.34189(12) 0.14096(9) 0.0375(4) Uani 1 1 d . . .
H15A H 0.3716 0.3051 0.1041 0.056 Uiso 1 1 calc R . .
H15B H 0.2456 0.3576 0.1321 0.056 Uiso 1 1 calc R . .
H15C H 0.3362 0.2994 0.1882 0.056 Uiso 1 1 calc R . .
C16 C 0.61518(12) 0.36032(12) 0.32247(8) 0.0332(3) Uani 1 1 d . . .
H16 H 0.5465 0.3937 0.3523 0.040 Uiso 1 1 calc R . .
C17 C 0.69694(13) 0.41053(13) 0.32497(9) 0.0399(4) Uani 1 1 d . . .
H17A H 0.7700 0.3691 0.3060 0.060 Uiso 1 1 calc R . .
H17B H 0.6996 0.4158 0.3746 0.060 Uiso 1 1 calc R . .
H17C H 0.6736 0.4789 0.2959 0.060 Uiso 1 1 calc R . .
C18 C 0.66260(15) 0.24696(14) 0.35550(11) 0.0513(5) Uani 1 1 d . . .
H18A H 0.6079 0.2160 0.3574 0.077 Uiso 1 1 calc R . .
H18B H 0.6815 0.2403 0.4041 0.077 Uiso 1 1 calc R . .
H18C H 0.7287 0.2122 0.3261 0.077 Uiso 1 1 calc R . .
C19 C 0.10121(10) 0.58716(9) 0.35529(7) 0.0205(3) Uani 1 1 d . . .
C20 C 0.07086(11) 0.63754(10) 0.41476(7) 0.0225(3) Uani 1 1 d . . .
C21 C -0.03293(11) 0.71396(10) 0.42036(8) 0.0271(3) Uani 1 1 d . . .
H21 H -0.0543 0.7479 0.4606 0.033 Uiso 1 1 calc R . .
C22 C -0.10496(11) 0.74107(11) 0.36860(8) 0.0291(3) Uani 1 1 d . . .
H22 H -0.1749 0.7938 0.3730 0.035 Uiso 1 1 calc R . .
C23 C -0.07493(11) 0.69116(10) 0.31025(8) 0.0266(3) Uani 1 1 d . . .
H23 H -0.1246 0.7104 0.2746 0.032 Uiso 1 1 calc R . .
C24 C 0.02670(11) 0.61336(10) 0.30304(7) 0.0229(3) Uani 1 1 d . . .
C25 C 0.14627(11) 0.61032(10) 0.47394(7) 0.0234(3) Uani 1 1 d . . .
H25 H 0.2220 0.5686 0.4559 0.028 Uiso 1 1 calc R . .
C26 C 0.15080(12) 0.70600(11) 0.49379(8) 0.0281(3) Uani 1 1 d . . .
H26A H 0.1645 0.7509 0.4501 0.042 Uiso 1 1 calc R . .
H26B H 0.2101 0.6861 0.5249 0.042 Uiso 1 1 calc R . .
H26C H 0.0807 0.7422 0.5191 0.042 Uiso 1 1 calc R . .
C27 C 0.11082(13) 0.54642(12) 0.54080(8) 0.0329(3) Uani 1 1 d . . .
H27A H 0.0364 0.5856 0.5592 0.049 Uiso 1 1 calc R . .
H27B H 0.1615 0.5292 0.5775 0.049 Uiso 1 1 calc R . .
H27C H 0.1119 0.4836 0.5285 0.049 Uiso 1 1 calc R . .
C28 C 0.05150(11) 0.55562(11) 0.24082(7) 0.0257(3) Uani 1 1 d . . .
H28 H 0.1309 0.5109 0.2395 0.031 Uiso 1 1 calc R . .
C29 C 0.03197(16) 0.62534(13) 0.16883(8) 0.0437(4) Uani 1 1 d . . .
H29A H -0.0454 0.6704 0.1686 0.066 Uiso 1 1 calc R . .
H29B H 0.0507 0.5842 0.1309 0.066 Uiso 1 1 calc R . .
H29C H 0.0781 0.6665 0.1605 0.066 Uiso 1 1 calc R . .
C30 C -0.01504(17) 0.48666(14) 0.25327(10) 0.0504(5) Uani 1 1 d . . .
H30A H -0.0935 0.5286 0.2541 0.076 Uiso 1 1 calc R . .
H30B H 0.0003 0.4405 0.2992 0.076 Uiso 1 1 calc R . .
H30C H 0.0054 0.4466 0.2146 0.076 Uiso 1 1 calc R . .
C31 C 0.28248(10) 0.93199(9) 0.24915(7) 0.0197(3) Uani 1 1 d . . .
C32 C 0.28732(10) 0.94195(9) 0.17405(7) 0.0200(3) Uani 1 1 d . . .
C33 C 0.31809(11) 1.02020(10) 0.13177(7) 0.0240(3) Uani 1 1 d . . .
H33 H 0.3239 1.0267 0.0811 0.029 Uiso 1 1 calc R . .
C34 C 0.34025(12) 1.08840(10) 0.16166(7) 0.0277(3) Uani 1 1 d . . .
H34 H 0.3633 1.1397 0.1318 0.033 Uiso 1 1 calc R . .
C35 C 0.32870(12) 1.08168(10) 0.23530(7) 0.0272(3) Uani 1 1 d . . .
H35 H 0.3407 1.1307 0.2556 0.033 Uiso 1 1 calc R . .
C36 C 0.29987(11) 1.00446(9) 0.28014(7) 0.0227(3) Uani 1 1 d . . .
C37 C 0.25203(11) 0.88175(9) 0.13432(7) 0.0209(3) Uani 1 1 d . . .
C38 C 0.32830(11) 0.82040(9) 0.08690(7) 0.0216(3) Uani 1 1 d . . .
C39 C 0.28973(12) 0.77785(10) 0.04317(7) 0.0254(3) Uani 1 1 d . . .
H39 H 0.3406 0.7362 0.0113 0.030 Uiso 1 1 calc R . .
C40 C 0.17987(12) 0.79470(10) 0.04510(7) 0.0283(3) Uani 1 1 d . . .
H40 H 0.1556 0.7649 0.0149 0.034 Uiso 1 1 calc R . .
C41 C 0.10516(12) 0.85526(10) 0.09117(8) 0.0280(3) Uani 1 1 d . . .
H41 H 0.0294 0.8669 0.0923 0.034 Uiso 1 1 calc R . .
C42 C 0.13931(11) 0.89955(10) 0.13603(7) 0.0238(3) Uani 1 1 d . . .
C43 C 0.45077(11) 0.79914(10) 0.07994(7) 0.0237(3) Uani 1 1 d . . .
H43 H 0.4674 0.8224 0.1207 0.028 Uiso 1 1 calc R . .
C44 C 0.51885(12) 0.68456(11) 0.08376(8) 0.0300(3) Uani 1 1 d . . .
H44A H 0.4887 0.6457 0.1242 0.045 Uiso 1 1 calc R . .
H44B H 0.5952 0.6716 0.0903 0.045 Uiso 1 1 calc R . .
H44C H 0.5160 0.6634 0.0392 0.045 Uiso 1 1 calc R . .
C45 C 0.48657(12) 0.85740(11) 0.00972(7) 0.0298(3) Uani 1 1 d . . .
H45A H 0.4719 0.8350 -0.0310 0.045 Uiso 1 1 calc R . .
H45B H 0.5653 0.8437 0.0078 0.045 Uiso 1 1 calc R . .
H45C H 0.4454 0.9307 0.0075 0.045 Uiso 1 1 calc R . .
C46 C 0.05146(11) 0.97059(11) 0.18190(8) 0.0278(3) Uani 1 1 d . . .
H46 H 0.0893 0.9829 0.2180 0.033 Uiso 1 1 calc R . .
C47 C -0.03005(13) 0.92223(13) 0.22304(9) 0.0369(3) Uani 1 1 d . . .
H47A H -0.0813 0.9674 0.2550 0.055 Uiso 1 1 calc R . .
H47B H 0.0100 0.8563 0.2513 0.055 Uiso 1 1 calc R . .
H47C H -0.0710 0.9121 0.1891 0.055 Uiso 1 1 calc R . .
C48 C -0.00695(14) 1.07392(12) 0.13640(9) 0.0406(4) Uani 1 1 d . . .
H48A H 0.0461 1.1068 0.1160 0.061 Uiso 1 1 calc R . .
H48B H -0.0651 1.1174 0.1665 0.061 Uiso 1 1 calc R . .
H48C H -0.0392 1.0637 0.0976 0.061 Uiso 1 1 calc R . .
C49 C 0.27460(12) 1.01008(10) 0.35882(7) 0.0255(3) Uani 1 1 d . . .
C50 C 0.16449(13) 1.05603(11) 0.38413(8) 0.0322(3) Uani 1 1 d . . .
C51 C 0.13902(15) 1.06606(13) 0.45626(9) 0.0417(4) Uani 1 1 d . . .
H51 H 0.0645 1.0959 0.4740 0.050 Uiso 1 1 calc R . .
C52 C 0.22050(16) 1.03326(13) 0.50196(8) 0.0439(4) Uani 1 1 d . . .
H52 H 0.2022 1.0412 0.5508 0.053 Uiso 1 1 calc R . .
C53 C 0.32834(14) 0.98911(12) 0.47700(8) 0.0367(4) Uani 1 1 d . . .
H53 H 0.3839 0.9669 0.5090 0.044 Uiso 1 1 calc R . .
C54 C 0.35803(13) 0.97609(10) 0.40537(7) 0.0284(3) Uani 1 1 d . . .
C55 C 0.07215(13) 1.09860(12) 0.33495(9) 0.0409(4) Uani 1 1 d . . .
H55 H 0.1020 1.0693 0.2900 0.049 Uiso 1 1 calc R . .
C56 C -0.02525(15) 1.06753(16) 0.36611(11) 0.0539(5) Uani 1 1 d . . .
H56A H -0.0003 0.9931 0.3787 0.081 Uiso 1 1 calc R . .
H56B H -0.0792 1.0915 0.3306 0.081 Uiso 1 1 calc R . .
H56C H -0.0591 1.0980 0.4091 0.081 Uiso 1 1 calc R . .
C57 C 0.03794(17) 1.21456(14) 0.31415(10) 0.0542(5) Uani 1 1 d . . .
H57A H 0.0088 1.2460 0.3571 0.081 Uiso 1 1 calc R . .
H57B H -0.0188 1.2404 0.2804 0.081 Uiso 1 1 calc R . .
H57C H 0.1018 1.2315 0.2916 0.081 Uiso 1 1 calc R . .
C58 C 0.47840(13) 0.92721(11) 0.38043(8) 0.0320(3) Uani 1 1 d . . .
H58 H 0.4831 0.8922 0.3398 0.038 Uiso 1 1 calc R . .
C59 C 0.54482(14) 0.84716(12) 0.43919(9) 0.0393(4) Uani 1 1 d . . .
H59A H 0.5522 0.8813 0.4759 0.059 Uiso 1 1 calc R . .
H59B H 0.6178 0.8089 0.4183 0.059 Uiso 1 1 calc R . .
H59C H 0.5068 0.8002 0.4610 0.059 Uiso 1 1 calc R . .
C60 C 0.53150(15) 1.00742(14) 0.35284(9) 0.0443(4) Uani 1 1 d . . .
H60A H 0.4966 1.0529 0.3106 0.067 Uiso 1 1 calc R . .
H60B H 0.6100 0.9732 0.3400 0.067 Uiso 1 1 calc R . .
H60C H 0.5218 1.0473 0.3904 0.067 Uiso 1 1 calc R . .
C61 C 0.40463(10) 0.62048(9) 0.39028(6) 0.0184(2) Uani 1 1 d . . .
H61A H 0.3523 0.6516 0.4293 0.022 Uiso 1 1 calc R . .
H61B H 0.4125 0.5482 0.3958 0.022 Uiso 1 1 calc R . .
C62 C 0.51531(10) 0.63015(9) 0.38952(7) 0.0216(3) Uani 1 1 d . . .
C63 C 0.55807(10) 0.67023(10) 0.32832(7) 0.0218(3) Uani 1 1 d . . .
C64 C 0.49477(10) 0.70439(10) 0.26197(7) 0.0211(3) Uani 1 1 d . . .
H64A H 0.5319 0.6592 0.2261 0.025 Uiso 1 1 calc R . .
H64B H 0.4856 0.7755 0.2397 0.025 Uiso 1 1 calc R . .
C65 C 0.56868(12) 0.58886(11) 0.45892(8) 0.0287(3) Uani 1 1 d . . .
H65A H 0.5897 0.5146 0.4693 0.043 Uiso 1 1 calc R . .
H65B H 0.5168 0.6190 0.4977 0.043 Uiso 1 1 calc R . .
H65C H 0.6342 0.6062 0.4549 0.043 Uiso 1 1 calc R . .
C66 C 0.66874(11) 0.67987(11) 0.31624(8) 0.0285(3) Uani 1 1 d . . .
H66A H 0.7049 0.6532 0.3609 0.043 Uiso 1 1 calc R . .
H66B H 0.6596 0.7518 0.3009 0.043 Uiso 1 1 calc R . .
H66C H 0.7138 0.6408 0.2791 0.043 Uiso 1 1 calc R . .
C71 C 0.69726(15) 0.99668(14) 0.13202(10) 0.0475(4) Uani 1 1 d . . .
C72 C 0.65327(14) 0.92236(14) 0.16251(9) 0.0422(4) Uani 1 1 d . . .
H72 H 0.5980 0.9337 0.2013 0.051 Uiso 1 1 calc R . .
C73 C 0.68998(15) 0.83208(15) 0.13627(9) 0.0463(4) Uani 1 1 d . . .
H73 H 0.6594 0.7819 0.1579 0.056 Uiso 1 1 calc R . .
C74 C 0.76924(15) 0.81220(17) 0.07998(10) 0.0517(5) Uani 1 1 d . . .
H74 H 0.7937 0.7491 0.0632 0.062 Uiso 1 1 calc R . .
C75 C 0.81174(16) 0.88432(18) 0.04892(10) 0.0549(5) Uani 1 1 d . . .
H75 H 0.8661 0.8717 0.0097 0.066 Uiso 1 1 calc R . .
C76 C 0.77762(15) 0.97549(17) 0.07309(10) 0.0527(5) Uani 1 1 d . . .
H76 H 0.8082 1.0251 0.0500 0.063 Uiso 1 1 calc R . .
C77 C 0.65953(16) 1.09342(14) 0.16108(12) 0.0703(6) Uani 1 1 d . . .
H77A H 0.5796 1.1180 0.1714 0.105 Uiso 1 1 calc R . .
H77B H 0.6799 1.1448 0.1257 0.105 Uiso 1 1 calc R . .
H77C H 0.6943 1.0811 0.2052 0.105 Uiso 1 1 calc R . .
C81 C 0.00933(16) 0.52748(17) -0.01072(15) 0.0855(18) Uani 0.50 1 d PRD A -1
C82 C -0.09899(16) 0.54728(17) 0.01697(15) 0.0759(19) Uani 0.50 1 d PRD A -1
H82 H -0.1539 0.6119 0.0028 0.091 Uiso 0.50 1 calc PR B -1
C83 C -0.12688(17) 0.47244(17) 0.06536(15) 0.0660(13) Uani 0.50 1 d PR A -1
H83 H -0.2009 0.4859 0.0844 0.079 Uiso 0.50 1 calc PR C -1
C84 C -0.04641(17) 0.37781(17) 0.08605(14) 0.0683(15) Uani 0.50 1 d PR A -1
H84 H -0.0656 0.3266 0.1192 0.082 Uiso 0.50 1 calc PR D -1
C85 C 0.06197(17) 0.35800(17) 0.05836(14) 0.0719(14) Uani 0.50 1 d PR A -1
H85 H 0.1169 0.2934 0.0725 0.086 Uiso 0.50 1 calc PR E -1
C86 C 0.08983(17) 0.43284(17) 0.00999(15) 0.084(2) Uani 0.50 1 d PRD A -1
H86 H 0.1639 0.4194 -0.0090 0.100 Uiso 0.50 1 calc PR F -1
C87 C 0.04472(17) 0.60715(17) -0.06762(15) 0.146(5) Uani 0.50 1 d PRD A -1
H87A H 0.1241 0.5788 -0.0800 0.219 Uiso 0.50 1 calc PR G -1
H87B H 0.0260 0.6695 -0.0479 0.219 Uiso 0.50 1 calc PR H -1
H87C H 0.0062 0.6232 -0.1107 0.219 Uiso 0.50 1 calc PR I -1

loop_
_atom_site_aniso_label
_atom_site_aniso_U_11
_atom_site_aniso_U_22
_atom_site_aniso_U_33
_atom_site_aniso_U_23
_atom_site_aniso_U_13
_atom_site_aniso_U_12
S1 0.02078(15) 0.01681(14) 0.01837(15) -0.00347(11) -0.00315(12) -0.00777(11)
S2 0.02521(17) 0.01617(15) 0.02195(16) -0.00452(11) 0.00524(13) -0.00583(12)
Si1 0.01568(16) 0.01657(16) 0.01641(16) -0.00317(12) -0.00112(13) -0.00650(12)
C1 0.0204(6) 0.0180(6) 0.0172(6) -0.0035(4) -0.0027(5) -0.0085(5)
C2 0.0199(6) 0.0208(6) 0.0207(6) -0.0054(5) -0.0017(5) -0.0067(5)
C3 0.0253(7) 0.0193(6) 0.0291(7) -0.0033(5) -0.0020(6) -0.0046(5)
C4 0.0310(8) 0.0222(7) 0.0297(7) 0.0029(5) -0.0013(6) -0.0104(6)
C5 0.0238(7) 0.0289(7) 0.0242(7) -0.0023(5) 0.0020(6) -0.0114(5)
C6 0.0196(6) 0.0234(6) 0.0188(6) -0.0055(5) -0.0018(5) -0.0085(5)
C7 0.0222(6) 0.0160(6) 0.0248(6) -0.0065(5) 0.0022(5) -0.0049(5)
C8 0.0251(7) 0.0174(6) 0.0256(7) -0.0083(5) 0.0029(6) -0.0076(5)
C9 0.0315(8) 0.0307(7) 0.0263(7) -0.0121(6) 0.0055(6) -0.0103(6)
C10 0.0275(8) 0.0411(8) 0.0342(8) -0.0151(6) 0.0104(7) -0.0098(6)
C11 0.0206(7) 0.0358(8) 0.0394(8) -0.0119(6) 0.0021(6) -0.0050(6)
C12 0.0223(7) 0.0221(6) 0.0302(7) -0.0068(5) 0.0007(6) -0.0036(5)
C13 0.0261(7) 0.0247(6) 0.0233(6) -0.0109(5) 0.0029(6) -0.0111(5)
C14 0.0321(8) 0.0271(7) 0.0306(7) -0.0070(6) -0.0021(6) -0.0095(6)
C15 0.0506(10) 0.0332(8) 0.0383(8) -0.0042(6) -0.0076(7) -0.0252(7)
C16 0.0223(7) 0.0381(8) 0.0318(8) -0.0065(6) -0.0039(6) -0.0021(6)
C17 0.0304(8) 0.0412(9) 0.0451(9) -0.0140(7) -0.0115(7) -0.0031(7)
C18 0.0415(10) 0.0478(10) 0.0563(11) 0.0117(8) -0.0189(9) -0.0126(8)
C19 0.0180(6) 0.0226(6) 0.0214(6) -0.0037(5) 0.0027(5) -0.0097(5)
C20 0.0196(6) 0.0251(6) 0.0239(6) -0.0054(5) 0.0020(5) -0.0103(5)
C21 0.0215(7) 0.0294(7) 0.0316(7) -0.0123(6) 0.0034(6) -0.0089(5)
C22 0.0171(6) 0.0285(7) 0.0399(8) -0.0096(6) 0.0008(6) -0.0058(5)
C23 0.0194(6) 0.0302(7) 0.0307(7) -0.0035(6) -0.0034(6) -0.0101(5)
C24 0.0200(6) 0.0265(7) 0.0236(6) -0.0037(5) 0.0013(5) -0.0114(5)
C25 0.0197(6) 0.0287(7) 0.0219(6) -0.0076(5) 0.0027(5) -0.0088(5)
C26 0.0254(7) 0.0355(8) 0.0256(7) -0.0125(6) 0.0016(6) -0.0111(6)
C27 0.0301(8) 0.0427(8) 0.0269(7) -0.0016(6) -0.0006(6) -0.0174(6)
C28 0.0209(7) 0.0336(7) 0.0231(7) -0.0071(5) -0.0012(6) -0.0096(5)
C29 0.0621(11) 0.0468(9) 0.0256(8) -0.0041(7) -0.0097(8) -0.0225(8)
C30 0.0698(13) 0.0512(10) 0.0461(10) -0.0262(8) 0.0186(9) -0.0389(10)
C31 0.0212(6) 0.0156(6) 0.0204(6) -0.0041(5) 0.0003(5) -0.0051(5)
C32 0.0208(6) 0.0173(6) 0.0208(6) -0.0063(5) 0.0007(5) -0.0052(5)
C33 0.0304(7) 0.0227(6) 0.0193(6) -0.0048(5) -0.0003(6) -0.0102(5)
C34 0.0389(8) 0.0216(6) 0.0255(7) -0.0021(5) -0.0015(6) -0.0157(6)
C35 0.0377(8) 0.0202(6) 0.0273(7) -0.0071(5) -0.0050(6) -0.0120(6)
C36 0.0265(7) 0.0182(6) 0.0217(6) -0.0058(5) -0.0032(5) -0.0046(5)
C37 0.0281(7) 0.0180(6) 0.0175(6) -0.0026(5) -0.0007(5) -0.0100(5)
C38 0.0294(7) 0.0179(6) 0.0181(6) -0.0026(5) -0.0010(5) -0.0099(5)
C39 0.0345(8) 0.0215(6) 0.0219(6) -0.0077(5) -0.0001(6) -0.0109(5)
C40 0.0382(8) 0.0266(7) 0.0269(7) -0.0066(5) -0.0058(6) -0.0168(6)
C41 0.0282(7) 0.0282(7) 0.0309(7) -0.0040(6) -0.0033(6) -0.0144(6)
C42 0.0274(7) 0.0223(6) 0.0226(6) -0.0037(5) -0.0010(6) -0.0104(5)
C43 0.0271(7) 0.0248(7) 0.0197(6) -0.0082(5) 0.0002(5) -0.0086(5)
C44 0.0311(8) 0.0288(7) 0.0275(7) -0.0128(6) -0.0009(6) -0.0043(6)
C45 0.0293(7) 0.0366(8) 0.0244(7) -0.0072(6) 0.0026(6) -0.0139(6)
C46 0.0235(7) 0.0300(7) 0.0293(7) -0.0081(6) 0.0019(6) -0.0092(6)
C47 0.0302(8) 0.0469(9) 0.0352(8) -0.0092(7) 0.0049(7) -0.0176(7)
C48 0.0370(9) 0.0312(8) 0.0434(9) -0.0079(7) 0.0050(8) -0.0040(7)
C49 0.0372(8) 0.0178(6) 0.0221(7) -0.0068(5) -0.0033(6) -0.0086(5)
C50 0.0393(8) 0.0259(7) 0.0262(7) -0.0119(6) -0.0024(6) -0.0026(6)
C51 0.0448(10) 0.0416(9) 0.0297(8) -0.0179(7) 0.0011(7) -0.0015(7)
C52 0.0577(11) 0.0458(9) 0.0236(7) -0.0163(7) -0.0014(8) -0.0091(8)
C53 0.0490(10) 0.0364(8) 0.0259(7) -0.0103(6) -0.0100(7) -0.0115(7)
C54 0.0400(8) 0.0221(7) 0.0258(7) -0.0074(5) -0.0057(6) -0.0115(6)
C55 0.0360(9) 0.0414(9) 0.0318(8) -0.0197(7) -0.0040(7) 0.0079(7)
C56 0.0366(9) 0.0624(12) 0.0556(11) -0.0288(9) -0.0048(9) 0.0000(8)
C57 0.0549(11) 0.0447(10) 0.0367(9) -0.0102(8) -0.0032(9) 0.0116(8)
C58 0.0364(8) 0.0358(8) 0.0291(7) -0.0116(6) -0.0069(6) -0.0140(6)
C59 0.0397(9) 0.0389(9) 0.0408(9) -0.0106(7) -0.0126(7) -0.0102(7)
C60 0.0507(10) 0.0574(11) 0.0367(9) -0.0038(8) -0.0111(8) -0.0317(9)
C61 0.0172(6) 0.0191(6) 0.0190(6) -0.0008(5) -0.0034(5) -0.0074(5)
C62 0.0203(6) 0.0210(6) 0.0243(6) -0.0029(5) -0.0054(5) -0.0077(5)
C63 0.0188(6) 0.0218(6) 0.0252(7) -0.0035(5) -0.0035(5) -0.0077(5)
C64 0.0190(6) 0.0224(6) 0.0235(6) -0.0024(5) -0.0039(5) -0.0093(5)
C65 0.0273(7) 0.0336(7) 0.0275(7) 0.0026(6) -0.0092(6) -0.0151(6)
C66 0.0223(7) 0.0325(7) 0.0322(7) -0.0003(6) -0.0046(6) -0.0135(6)
C71 0.0459(10) 0.0517(10) 0.0451(10) 0.0121(8) -0.0228(9) -0.0215(8)
C72 0.0383(9) 0.0574(10) 0.0329(8) 0.0017(7) -0.0042(7) -0.0241(8)
C73 0.0429(10) 0.0652(12) 0.0369(9) -0.0067(8) -0.0031(8) -0.0275(9)
C74 0.0416(10) 0.0721(13) 0.0397(10) -0.0070(9) -0.0095(8) -0.0178(9)
C75 0.0388(10) 0.0801(15) 0.0387(10) 0.0004(9) -0.0095(8) -0.0171(9)
C76 0.0390(10) 0.0755(13) 0.0428(10) 0.0273(9) -0.0153(8) -0.0354(9)
C77 0.0893(17) 0.0546(12) 0.0706(14) 0.0095(11) -0.0345(13) -0.0300(12)
C81 0.119(5) 0.123(5) 0.071(3) -0.044(4) -0.012(3) -0.089(4)
C82 0.089(5) 0.076(4) 0.080(4) -0.027(3) -0.040(3) -0.028(3)
C83 0.061(3) 0.076(3) 0.075(3) -0.025(3) -0.015(2) -0.031(2)
C84 0.064(3) 0.076(3) 0.084(3) -0.032(3) -0.017(3) -0.032(3)
C85 0.062(3) 0.086(3) 0.086(3) -0.050(3) -0.009(3) -0.027(3)
C86 0.071(4) 0.142(6) 0.083(4) -0.078(4) 0.012(3) -0.063(4)
C87 0.237(14) 0.188(11) 0.093(5) -0.008(6) -0.025(7) -0.169(12)

loop_
_atom_type_symbol
_atom_type_description
_atom_type_scat_dispersion_real
_atom_type_scat_dispersion_imag
_atom_type_scat_source
C C 0.0181 0.0091 'International Tables Vol C Tables 4.2.6.8 and 6.1.1.4'
H H 0.0000 0.0000 'International Tables Vol C Tables 4.2.6.8 and 6.1.1.4'
Si Si 0.2541 0.3302 'International Tables Vol C Tables 4.2.6.8 and 6.1.1.4'
S S 0.3331 0.5567 'International Tables Vol C Tables 4.2.6.8 and 6.1.1.4'

loop_
_geom_angle_atom_site_label_1
_geom_angle_atom_site_label_2
_geom_angle_atom_site_label_3
_geom_angle
C1 S1 Si1 106.44(4)
C31 S2 Si1 106.70(4)
C64 Si1 C61 96.08(5)
C64 Si1 S2 110.93(4)
C61 Si1 S2 110.76(4)
C64 Si1 S1 117.68(4)
C61 Si1 S1 114.89(4)
S2 Si1 S1 106.337(18)
C6 C1 C2 120.29(11)
C6 C1 S1 119.36(9)
C2 C1 S1 119.75(10)
C3 C2 C1 118.36(12)
C3 C2 C7 117.10(11)
C1 C2 C7 124.33(11)
C4 C3 C2 121.73(12)
C3 C4 C5 119.33(12)
C4 C5 C6 121.44(13)
C5 C6 C1 118.60(12)
C5 C6 C19 117.17(12)
C1 C6 C19 123.87(11)
C12 C7 C8 119.71(12)
C12 C7 C2 120.52(12)
C8 C7 C2 119.43(12)
C9 C8 C7 119.08(13)
C9 C8 C13 119.52(12)
C7 C8 C13 121.30(12)
C10 C9 C8 121.28(14)
C11 C10 C9 119.63(14)
C10 C11 C12 121.45(14)
C11 C12 C7 118.82(13)
C11 C12 C16 118.78(13)
C7 C12 C16 122.40(13)
C8 C13 C14 113.72(11)
C8 C13 C15 109.81(11)
C14 C13 C15 110.10(11)
C12 C16 C17 111.36(13)
C12 C16 C18 111.60(13)
C17 C16 C18 109.46(13)
C20 C19 C24 119.98(12)
C20 C19 C6 121.14(11)
C24 C19 C6 118.58(11)
C21 C20 C19 118.84(12)
C21 C20 C25 118.81(12)
C19 C20 C25 122.34(11)
C22 C21 C20 121.24(13)
C21 C22 C23 119.76(13)
C22 C23 C24 121.06(13)
C23 C24 C19 119.10(12)
C23 C24 C28 118.61(12)
C19 C24 C28 122.22(12)
C20 C25 C27 111.40(11)
C20 C25 C26 111.56(11)
C27 C25 C26 109.67(11)
C29 C28 C24 113.08(12)
C29 C28 C30 110.38(13)
C24 C28 C30 110.35(12)
C32 C31 C36 120.44(11)
C32 C31 S2 122.11(9)
C36 C31 S2 116.85(10)
C33 C32 C31 118.05(11)
C33 C32 C37 115.78(11)
C31 C32 C37 125.91(11)
C34 C33 C32 121.72(12)
C33 C34 C35 119.67(12)
C34 C35 C36 121.13(12)
C35 C36 C31 118.77(12)
C35 C36 C49 117.89(11)
C31 C36 C49 122.86(12)
C42 C37 C38 119.69(12)
C42 C37 C32 119.29(11)
C38 C37 C32 120.26(11)
C39 C38 C37 118.68(12)
C39 C38 C43 117.85(12)
C37 C38 C43 123.47(11)
C40 C39 C38 121.65(13)
C39 C40 C41 119.66(12)
C40 C41 C42 121.02(13)
C41 C42 C37 119.29(12)
C41 C42 C46 117.91(12)
C37 C42 C46 122.70(12)
C38 C43 C45 111.74(11)
C38 C43 C44 111.59(11)
C45 C43 C44 108.84(11)
C42 C46 C48 110.75(12)
C42 C46 C47 111.76(12)
C48 C46 C47 111.63(13)
C50 C49 C54 120.23(13)
C50 C49 C36 117.86(12)
C54 C49 C36 121.82(13)
C51 C50 C49 119.13(14)
C51 C50 C55 118.81(14)
C49 C50 C55 122.02(13)
C52 C51 C50 120.82(16)
C53 C52 C51 120.01(14)
C52 C53 C54 121.37(14)
C53 C54 C49 118.43(14)
C53 C54 C58 119.29(13)
C49 C54 C58 122.27(12)
C56 C55 C50 112.88(15)
C56 C55 C57 111.79(15)
C50 C55 C57 110.41(15)
C54 C58 C59 112.68(13)
C54 C58 C60 111.47(13)
C59 C58 C60 108.92(13)
C62 C61 Si1 102.47(8)
C63 C62 C65 125.80(12)
C63 C62 C61 118.49(11)
C65 C62 C61 115.67(11)
C62 C63 C66 125.97(12)
C62 C63 C64 118.93(11)
C66 C63 C64 114.99(11)
C63 C64 Si1 102.31(8)
C72 C71 C76 116.99(19)
C72 C71 C77 120.09(18)
C76 C71 C77 122.92(17)
C73 C72 C71 119.86(18)
C74 C73 C72 122.30(18)
C75 C74 C73 118.6(2)
C74 C75 C76 121.2(2)
C75 C76 C71 121.01(17)
C82 C81 C86 120.1
C82 C81 C87 122.1
C86 C81 C87 117.7
C83 C82 C81 119.9
C82 C83 C84 120.0
C85 C84 C83 120.1
C86 C85 C84 119.9
C85 C86 C81 120.0

loop_
_geom_bond_atom_site_label_1
_geom_bond_atom_site_label_2
_geom_bond_distance
S1 C1 1.7985(12)
S1 Si1 2.1495(4)
S2 C31 1.7885(13)
S2 Si1 2.1456(5)
Si1 C64 1.8810(13)
Si1 C61 1.8831(12)
C1 C6 1.4085(18)
C1 C2 1.4143(17)
C2 C3 1.3974(18)
C2 C7 1.4998(19)
C3 C4 1.378(2)
C4 C5 1.386(2)
C5 C6 1.3960(18)
C6 C19 1.5076(17)
C7 C12 1.4106(19)
C7 C8 1.4157(19)
C8 C9 1.387(2)
C8 C13 1.5203(18)
C9 C10 1.384(2)
C10 C11 1.377(2)
C11 C12 1.395(2)
C12 C16 1.523(2)
C13 C14 1.5251(19)
C13 C15 1.5290(18)
C16 C17 1.531(2)
C16 C18 1.535(2)
C19 C20 1.4076(18)
C19 C24 1.4124(18)
C20 C21 1.3969(19)
C20 C25 1.5225(18)
C21 C22 1.380(2)
C22 C23 1.385(2)
C23 C24 1.3901(19)
C24 C28 1.5245(18)
C25 C27 1.5312(19)
C25 C26 1.5346(19)
C28 C29 1.517(2)
C28 C30 1.528(2)
C31 C32 1.4116(18)
C31 C36 1.4154(18)
C32 C33 1.3966(18)
C32 C37 1.5083(17)
C33 C34 1.3817(19)
C34 C35 1.3840(19)
C35 C36 1.3908(19)
C36 C49 1.5069(18)
C37 C42 1.4117(19)
C37 C38 1.4126(18)
C38 C39 1.3969(18)
C38 C43 1.5205(19)
C39 C40 1.377(2)
C40 C41 1.382(2)
C41 C42 1.3950(19)
C42 C46 1.5232(19)
C43 C45 1.5359(19)
C43 C44 1.5386(18)
C46 C48 1.532(2)
C46 C47 1.532(2)
C49 C50 1.403(2)
C49 C54 1.405(2)
C50 C51 1.397(2)
C50 C55 1.520(2)
C51 C52 1.376(2)
C52 C53 1.374(2)
C53 C54 1.401(2)
C54 C58 1.518(2)
C55 C56 1.519(3)
C55 C57 1.531(2)
C58 C59 1.534(2)
C58 C60 1.536(2)
C61 C62 1.5249(17)
C62 C63 1.3340(19)
C62 C65 1.5059(18)
C63 C66 1.5036(18)
C63 C64 1.5252(17)
C71 C72 1.390(2)
C71 C76 1.421(3)
C71 C77 1.489(3)
C72 C73 1.380(3)
C73 C74 1.374(3)
C74 C75 1.353(3)
C75 C76 1.374(3)
C81 C82 1.3890
C81 C86 1.3915
C81 C87 1.5621
C82 C83 1.3883
C83 C84 1.3912
C84 C85 1.3896
C85 C86 1.3878

loop_
_geom_torsion_atom_site_label_1
_geom_torsion_atom_site_label_2
_geom_torsion_atom_site_label_3
_geom_torsion_atom_site_label_4
_geom_torsion
C31 S2 Si1 C64 20.70(6)
C31 S2 Si1 C61 126.15(6)
C31 S2 Si1 S1 -108.38(5)
C1 S1 Si1 C64 111.21(6)
C1 S1 Si1 C61 -0.83(6)
C1 S1 Si1 S2 -123.74(5)
Si1 S1 C1 C6 91.28(9)
Si1 S1 C1 C2 -97.59(9)
C6 C1 C2 C3 -3.96(18)
S1 C1 C2 C3 -175.02(9)
C6 C1 C2 C7 170.63(11)
S1 C1 C2 C7 -0.42(17)
C1 C2 C3 C4 -0.4(2)
C7 C2 C3 C4 -175.43(13)
C2 C3 C4 C5 2.9(2)
C3 C4 C5 C6 -0.9(2)
C4 C5 C6 C1 -3.41(19)
C4 C5 C6 C19 169.97(12)
C2 C1 C6 C5 5.83(18)
S1 C1 C6 C5 176.92(9)
C2 C1 C6 C19 -167.07(11)
S1 C1 C6 C19 4.02(16)
C3 C2 C7 C12 -70.20(16)
C1 C2 C7 C12 115.15(14)
C3 C2 C7 C8 103.19(14)
C1 C2 C7 C8 -71.46(16)
C12 C7 C8 C9 -0.78(18)
C2 C7 C8 C9 -174.22(12)
C12 C7 C8 C13 175.57(11)
C2 C7 C8 C13 2.13(17)
C7 C8 C9 C10 1.3(2)
C13 C8 C9 C10 -175.14(13)
C8 C9 C10 C11 -0.7(2)
C9 C10 C11 C12 -0.3(2)
C10 C11 C12 C7 0.8(2)
C10 C11 C12 C16 -178.92(14)
C8 C7 C12 C11 -0.23(19)
C2 C7 C12 C11 173.13(12)
C8 C7 C12 C16 179.48(12)
C2 C7 C12 C16 -7.15(19)
C9 C8 C13 C14 -36.89(17)
C7 C8 C13 C14 146.78(12)
C9 C8 C13 C15 86.98(15)
C7 C8 C13 C15 -89.35(14)
C11 C12 C16 C17 44.73(18)
C7 C12 C16 C17 -134.98(14)
C11 C12 C16 C18 -77.93(18)
C7 C12 C16 C18 102.36(16)
C5 C6 C19 C20 77.05(16)
C1 C6 C19 C20 -109.96(14)
C5 C6 C19 C24 -96.69(14)
C1 C6 C19 C24 76.30(16)
C24 C19 C20 C21 -0.75(19)
C6 C19 C20 C21 -174.41(12)
C24 C19 C20 C25 178.05(12)
C6 C19 C20 C25 4.40(19)
C19 C20 C21 C22 -0.6(2)
C25 C20 C21 C22 -179.43(13)
C20 C21 C22 C23 0.8(2)
C21 C22 C23 C24 0.4(2)
C22 C23 C24 C19 -1.7(2)
C22 C23 C24 C28 175.21(13)
C20 C19 C24 C23 1.90(18)
C6 C19 C24 C23 175.71(12)
C20 C19 C24 C28 -174.95(12)
C6 C19 C24 C28 -1.13(18)
C21 C20 C25 C27 75.85(16)
C19 C20 C25 C27 -102.95(14)
C21 C20 C25 C26 -47.07(16)
C19 C20 C25 C26 134.13(13)
C23 C24 C28 C29 52.57(17)
C19 C24 C28 C29 -130.58(14)
C23 C24 C28 C30 -71.62(17)
C19 C24 C28 C30 105.24(16)
Si1 S2 C31 C32 70.31(11)
Si1 S2 C31 C36 -118.55(9)
C36 C31 C32 C33 4.95(18)
S2 C31 C32 C33 175.78(10)
C36 C31 C32 C37 -168.95(12)
S2 C31 C32 C37 1.88(18)
C31 C32 C33 C34 -1.9(2)
C37 C32 C33 C34 172.61(12)
C32 C33 C34 C35 -2.0(2)
C33 C34 C35 C36 2.9(2)
C34 C35 C36 C31 0.1(2)
C34 C35 C36 C49 -172.22(13)
C32 C31 C36 C35 -4.09(19)
S2 C31 C36 C35 -175.39(10)
C32 C31 C36 C49 167.82(12)
S2 C31 C36 C49 -3.48(17)
C33 C32 C37 C42 -104.13(14)
C31 C32 C37 C42 69.89(17)
C33 C32 C37 C38 65.88(16)
C31 C32 C37 C38 -120.10(14)
C42 C37 C38 C39 -0.66(18)
C32 C37 C38 C39 -170.63(11)
C42 C37 C38 C43 178.43(11)
C32 C37 C38 C43 8.46(18)
C37 C38 C39 C40 0.30(19)
C43 C38 C39 C40 -178.84(12)
C38 C39 C40 C41 0.1(2)
C39 C40 C41 C42 -0.2(2)
C40 C41 C42 C37 -0.2(2)
C40 C41 C42 C46 176.28(12)
C38 C37 C42 C41 0.62(18)
C32 C37 C42 C41 170.69(12)
C38 C37 C42 C46 -175.69(12)
C32 C37 C42 C46 -5.63(18)
C39 C38 C43 C45 72.16(15)
C37 C38 C43 C45 -106.94(14)
C39 C38 C43 C44 -49.97(15)
C37 C38 C43 C44 130.94(13)
C41 C42 C46 C48 -75.21(16)
C37 C42 C46 C48 101.15(15)
C41 C42 C46 C47 49.93(17)
C37 C42 C46 C47 -133.71(13)
C35 C36 C49 C50 94.33(16)
C31 C36 C49 C50 -77.64(17)
C35 C36 C49 C54 -82.07(16)
C31 C36 C49 C54 105.95(16)
C54 C49 C50 C51 -0.9(2)
C36 C49 C50 C51 -177.42(14)
C54 C49 C50 C55 176.93(14)
C36 C49 C50 C55 0.5(2)
C49 C50 C51 C52 1.2(2)
C55 C50 C51 C52 -176.73(16)
C50 C51 C52 C53 -0.7(3)
C51 C52 C53 C54 -0.2(3)
C52 C53 C54 C49 0.4(2)
C52 C53 C54 C58 179.78(15)
C50 C49 C54 C53 0.1(2)
C36 C49 C54 C53 176.46(13)
C50 C49 C54 C58 -179.18(13)
C36 C49 C54 C58 -2.9(2)
C51 C50 C55 C56 -48.1(2)
C49 C50 C55 C56 134.04(15)
C51 C50 C55 C57 77.9(2)
C49 C50 C55 C57 -100.01(17)
C53 C54 C58 C59 32.40(18)
C49 C54 C58 C59 -148.29(13)
C53 C54 C58 C60 -90.43(16)
C49 C54 C58 C60 88.88(16)
C64 Si1 C61 C62 11.52(9)
S2 Si1 C61 C62 -103.61(8)
S1 Si1 C61 C62 135.89(7)
Si1 C61 C62 C63 -8.70(14)
Si1 C61 C62 C65 173.57(10)
C65 C62 C63 C66 1.5(2)
C61 C62 C63 C66 -176.02(12)
C65 C62 C63 C64 177.40(12)
C61 C62 C63 C64 -0.09(18)
C62 C63 C64 Si1 8.82(14)
C66 C63 C64 Si1 -174.80(10)
C61 Si1 C64 C63 -11.53(9)
S2 Si1 C64 C63 103.47(8)
S1 Si1 C64 C63 -133.80(7)
C76 C71 C72 C73 1.5(2)
C77 C71 C72 C73 -178.77(16)
C71 C72 C73 C74 -0.4(3)
C72 C73 C74 C75 -0.7(3)
C73 C74 C75 C76 0.5(3)
C74 C75 C76 C71 0.6(3)
C72 C71 C76 C75 -1.6(2)
C77 C71 C76 C75 178.63(17)
C86 C81 C82 C83 0.0
C87 C81 C82 C83 177.5
C81 C82 C83 C84 0.0
C82 C83 C84 C85 0.0
C83 C84 C85 C86 0.0
C84 C85 C86 C81 0.0
C82 C81 C86 C85 0.0
C87 C81 C86 C85 -177.6
